data_7243651
loop_
_publ_author_name
'Wang, Lin-Xuan'
'Qiu, Bin'
'An, Xiao-De'
'Dong, Pei-Zhen'
'Liu, Rui-Bin'
'Xiao, Jian'

_publ_section_title
;
 Organocatalytic cascade aldimine condensation/[1,6]-hydride
 transfer/Mannich-type cyclization: sustainable access to indole-2,3-fused
 diazocanes
;
_journal_issue 20
_journal_name_full 'Green Chemistry'
_journal_page_first 8181
_journal_page_last 8186
_journal_paper_doi 10.1039/D1GC02570H
_journal_volume 23
_journal_year 2021
_chemical_formula_sum 'C21 H23 N3'
_chemical_formula_weight 317.42
_space_group_crystal_system monoclinic
_space_group_IT_number 14
_space_group_name_Hall '-P 2yn'
_space_group_name_H-M_alt 'P 1 21/n 1'
_atom_sites_solution_hydrogens geom
_audit_creation_method SHELXL-2018/3
_audit_update_record
;
2021-04-16 deposited with the CCDC.	2021-09-03 downloaded from the CCDC.
;
_cell_angle_alpha 90
_cell_angle_beta 118.081(5)
_cell_angle_gamma 90
_cell_formula_units_Z 4
_cell_length_a 15.4459(6)
_cell_length_b 7.45856(17)
_cell_length_c 16.2431(6)
_cell_measurement_reflns_used 2659
_cell_measurement_temperature 293(2)
_cell_measurement_theta_max 70.9460
_cell_measurement_theta_min 3.0880
_cell_volume 1650.99(12)
_computing_cell_refinement 'CrysAlisPro 1.171.40.53 (Rigaku OD, 2019)'
_computing_data_collection 'CrysAlisPro 1.171.40.53 (Rigaku OD, 2019)'
_computing_data_reduction 'CrysAlisPro 1.171.40.53 (Rigaku OD, 2019)'
_computing_structure_refinement 'SHELXL-2018/3 (Sheldrick, 2018)'
_computing_structure_solution 'SHELXL-2018/3 (Sheldrick, 2018)'
_diffrn_ambient_temperature 293(2)
_diffrn_measured_fraction_theta_full 0.998
_diffrn_measured_fraction_theta_max 0.998
_diffrn_measurement_device_type 'Xcalibur, Eos, Gemini'
_diffrn_radiation_type CuK\a
_diffrn_radiation_wavelength 1.54184
_diffrn_reflns_av_R_equivalents 0.0166
_diffrn_reflns_av_unetI/netI 0.0260
_diffrn_reflns_Laue_measured_fraction_full 0.998
_diffrn_reflns_Laue_measured_fraction_max 0.998
_diffrn_reflns_limit_h_max 18
_diffrn_reflns_limit_h_min -13
_diffrn_reflns_limit_k_max 8
_diffrn_reflns_limit_k_min -4
_diffrn_reflns_limit_l_max 17
_diffrn_reflns_limit_l_min -19
_diffrn_reflns_number 5325
_diffrn_reflns_point_group_measured_fraction_full 0.998
_diffrn_reflns_point_group_measured_fraction_max 0.998
_diffrn_reflns_theta_full 67.215
_diffrn_reflns_theta_max 67.215
_diffrn_reflns_theta_min 3.258
_diffrn_source 'fine-focus sealed X-ray tube'
_exptl_absorpt_coefficient_mu 0.587
_exptl_absorpt_correction_T_max 1.00000
_exptl_absorpt_correction_T_min 0.85670
_exptl_absorpt_correction_type multi-scan
_exptl_absorpt_process_details sadabs
_exptl_crystal_colour white
_exptl_crystal_density_diffrn 1.277
_exptl_crystal_description block
_exptl_crystal_F_000 680
_exptl_crystal_size_max 0.120
_exptl_crystal_size_mid 0.110
_exptl_crystal_size_min 0.110
_refine_diff_density_max 0.228
_refine_diff_density_min -0.179
_refine_diff_density_rms 0.037
_refine_ls_extinction_coef 0.0038(5)
_refine_ls_extinction_expression Fc^*^=kFc[1+0.001xFc^2^\l^3^/sin(2\q)]^-1/4^
_refine_ls_extinction_method 'SHELXL-2018/3 (Sheldrick 2018)'
_refine_ls_goodness_of_fit_ref 1.060
_refine_ls_hydrogen_treatment constr
_refine_ls_matrix_type full
_refine_ls_number_parameters 220
_refine_ls_number_reflns 2962
_refine_ls_number_restraints 0
_refine_ls_restrained_S_all 1.060
_refine_ls_R_factor_all 0.0518
_refine_ls_R_factor_gt 0.0450
_refine_ls_shift/su_max 0.000
_refine_ls_shift/su_mean 0.000
_refine_ls_structure_factor_coef Fsqd
_refine_ls_weighting_details 'w=1/[\s^2^(Fo^2^)+(0.0611P)^2^+0.5453P] where P=(Fo^2^+2Fc^2^)/3'
_refine_ls_weighting_scheme calc
_refine_ls_wR_factor_gt 0.1197
_refine_ls_wR_factor_ref 0.1254
_reflns_Friedel_coverage 0.000
_reflns_number_gt 2546
_reflns_number_total 2962
_reflns_threshold_expression 'I > 2\s(I)'
_cod_data_source_file d1gc02570h2.cif
_cod_data_source_block exp_11691
_cod_depositor_comments 'Adding full bibliography for 7243651.cif.'
_cod_original_sg_symbol_H-M 'P 21/n'
_cod_database_code 7243651
_shelx_shelxl_version_number 2018/3
_shelx_space_group_comment
;
The symmetry employed for this shelxl refinement is uniquely defined
by the following loop, which should always be used as a source of
symmetry information in preference to the above space-group names.
They are only intended as comments.
;
_shelx_estimated_absorpt_t_min 0.933
_shelx_estimated_absorpt_t_max 0.938

loop_
_space_group_symop_operation_xyz
'x, y, z'
'-x+1/2, y+1/2, -z+1/2'
'-x, -y, -z'
'x-1/2, -y-1/2, z-1/2'

loop_
_atom_site_label
_atom_site_type_symbol
_atom_site_fract_x
_atom_site_fract_y
_atom_site_fract_z
_atom_site_U_iso_or_equiv
_atom_site_adp_type
_atom_site_occupancy
_atom_site_site_symmetry_order
_atom_site_calc_flag
_atom_site_refinement_flags_posn
_atom_site_refinement_flags_adp
_atom_site_refinement_flags_occupancy
_atom_site_disorder_assembly
_atom_site_disorder_group
N1 N 0.11666(10) 0.45070(19) 0.23041(9) 0.0339(3) Uani 1 1 d . . . . .
N2 N -0.12169(10) 0.5608(2) 0.17384(10) 0.0398(4) Uani 1 1 d . . . . .
N3 N -0.02582(10) 0.83510(17) 0.31640(10) 0.0329(3) Uani 1 1 d . . . . .
C1 C 0.20542(12) 0.4406(2) 0.31058(11) 0.0324(4) Uani 1 1 d . . . . .
C2 C 0.28587(13) 0.3297(3) 0.33228(13) 0.0424(4) Uani 1 1 d . . . . .
H2 H 0.285279 0.244951 0.290018 0.051 Uiso 1 1 calc R U . . .
C3 C 0.36640(13) 0.3504(3) 0.41884(14) 0.0460(5) Uani 1 1 d . . . . .
H3 H 0.421223 0.278391 0.435030 0.055 Uiso 1 1 calc R U . . .
C4 C 0.36760(13) 0.4769(3) 0.48276(13) 0.0430(4) Uani 1 1 d . . . . .
H4 H 0.422780 0.486402 0.540864 0.052 Uiso 1 1 calc R U . . .
C5 C 0.28858(12) 0.5876(2) 0.46129(12) 0.0358(4) Uani 1 1 d . . . . .
H5 H 0.290152 0.671630 0.504259 0.043 Uiso 1 1 calc R U . . .
C6 C 0.20556(11) 0.5717(2) 0.37354(11) 0.0299(4) Uani 1 1 d . . . . .
C7 C 0.11384(11) 0.6631(2) 0.32763(11) 0.0302(4) Uani 1 1 d . . . . .
C8 C 0.08168(11) 0.8190(2) 0.36441(11) 0.0326(4) Uani 1 1 d . . . . .
H8 H 0.105355 0.804067 0.431565 0.039 Uiso 1 1 calc R U . . .
C9 C 0.11316(14) 1.0041(2) 0.34547(15) 0.0470(5) Uani 1 1 d . . . . .
H9A H 0.174565 1.041656 0.397739 0.056 Uiso 1 1 calc R U . . .
H9B H 0.121130 1.000802 0.289713 0.056 Uiso 1 1 calc R U . . .
C10 C 0.03050(17) 1.1299(3) 0.33254(19) 0.0617(6) Uani 1 1 d . . . . .
H10A H 0.053880 1.219701 0.381514 0.074 Uiso 1 1 calc R U . . .
H10B H 0.004600 1.190330 0.272733 0.074 Uiso 1 1 calc R U . . .
C11 C -0.04731(15) 1.0158(2) 0.33699(16) 0.0496(5) Uani 1 1 d . . . . .
H11A H -0.042986 1.020905 0.398486 0.059 Uiso 1 1 calc R U . . .
H11B H -0.112316 1.053969 0.291032 0.059 Uiso 1 1 calc R U . . .
C12 C -0.07809(11) 0.6878(2) 0.32968(12) 0.0321(4) Uani 1 1 d . . . . .
C13 C -0.08490(13) 0.6746(2) 0.41164(13) 0.0407(4) Uani 1 1 d . . . . .
H13 H -0.051060 0.757038 0.459034 0.049 Uiso 1 1 calc R U . . .
C14 C -0.13999(15) 0.5439(3) 0.42557(14) 0.0487(5) Uani 1 1 d . . . . .
H14 H -0.144333 0.539143 0.480722 0.058 Uiso 1 1 calc R U . . .
C15 C -0.18824(14) 0.4209(3) 0.35562(15) 0.0485(5) Uani 1 1 d . . . . .
H15 H -0.226719 0.332996 0.363021 0.058 Uiso 1 1 calc R U . . .
C16 C -0.18025(13) 0.4264(2) 0.27463(13) 0.0412(4) Uani 1 1 d . . . . .
H16 H -0.212526 0.340045 0.229022 0.049 Uiso 1 1 calc R U . . .
C17 C -0.12493(11) 0.5583(2) 0.25881(12) 0.0328(4) Uani 1 1 d . . . . .
C18 C -0.03841(12) 0.6398(2) 0.16629(11) 0.0361(4) Uani 1 1 d . . . . .
H18A H -0.044019 0.769305 0.166605 0.043 Uiso 1 1 calc R U . . .
H18B H -0.043722 0.605898 0.106428 0.043 Uiso 1 1 calc R U . . .
C19 C 0.06191(11) 0.5875(2) 0.24143(11) 0.0310(4) Uani 1 1 d . . . . .
C20 C 0.09084(15) 0.3424(3) 0.14814(13) 0.0498(5) Uani 1 1 d . . . . .
H20A H 0.107463 0.405722 0.106046 0.075 Uiso 1 1 calc R U . . .
H20B H 0.021636 0.318435 0.117861 0.075 Uiso 1 1 calc R U . . .
H20C H 0.126308 0.231289 0.165953 0.075 Uiso 1 1 calc R U . . .
C21 C -0.17652(16) 0.4261(3) 0.10517(15) 0.0605(6) Uani 1 1 d . . . . .
H21A H -0.149858 0.309849 0.128970 0.091 Uiso 1 1 calc R U . . .
H21B H -0.172184 0.448861 0.049052 0.091 Uiso 1 1 calc R U . . .
H21C H -0.244018 0.430109 0.091789 0.091 Uiso 1 1 calc R U . . .

loop_
_atom_site_aniso_label
_atom_site_aniso_U_11
_atom_site_aniso_U_22
_atom_site_aniso_U_33
_atom_site_aniso_U_23
_atom_site_aniso_U_13
_atom_site_aniso_U_12
N1 0.0333(7) 0.0370(8) 0.0349(7) -0.0053(6) 0.0189(6) -0.0026(6)
N2 0.0301(7) 0.0488(9) 0.0378(8) -0.0072(7) 0.0137(6) -0.0063(6)
N3 0.0299(7) 0.0269(7) 0.0428(8) -0.0003(6) 0.0179(6) 0.0010(5)
C1 0.0316(8) 0.0338(9) 0.0370(9) 0.0017(7) 0.0205(7) -0.0019(7)
C2 0.0427(10) 0.0398(10) 0.0541(11) -0.0012(8) 0.0306(9) 0.0040(8)
C3 0.0353(9) 0.0464(11) 0.0577(12) 0.0092(9) 0.0231(9) 0.0114(8)
C4 0.0316(9) 0.0506(11) 0.0420(10) 0.0068(8) 0.0133(8) 0.0016(8)
C5 0.0332(8) 0.0391(9) 0.0362(9) 0.0005(7) 0.0173(7) -0.0034(7)
C6 0.0292(8) 0.0302(8) 0.0357(8) 0.0025(7) 0.0196(7) -0.0020(6)
C7 0.0282(8) 0.0315(8) 0.0338(8) 0.0017(6) 0.0170(7) -0.0019(6)
C8 0.0302(8) 0.0331(9) 0.0334(8) -0.0013(7) 0.0140(7) -0.0014(7)
C9 0.0419(10) 0.0359(10) 0.0622(12) -0.0011(9) 0.0236(9) -0.0079(8)
C10 0.0678(14) 0.0333(10) 0.1000(18) 0.0004(11) 0.0526(14) -0.0036(10)
C11 0.0468(11) 0.0296(9) 0.0767(14) 0.0004(9) 0.0327(10) 0.0040(8)
C12 0.0271(8) 0.0293(8) 0.0410(9) 0.0025(7) 0.0170(7) 0.0030(6)
C13 0.0403(9) 0.0408(10) 0.0441(10) -0.0020(8) 0.0225(8) -0.0010(8)
C14 0.0508(11) 0.0532(12) 0.0513(11) 0.0058(9) 0.0317(10) -0.0025(9)
C15 0.0443(10) 0.0428(11) 0.0644(12) 0.0074(9) 0.0305(10) -0.0061(8)
C16 0.0346(9) 0.0355(9) 0.0518(11) -0.0033(8) 0.0189(8) -0.0043(7)
C17 0.0242(8) 0.0313(8) 0.0415(9) 0.0018(7) 0.0142(7) 0.0045(6)
C18 0.0342(9) 0.0433(10) 0.0291(8) 0.0008(7) 0.0136(7) -0.0016(7)
C19 0.0292(8) 0.0333(8) 0.0340(8) 0.0016(7) 0.0177(7) -0.0024(6)
C20 0.0512(11) 0.0551(12) 0.0435(10) -0.0141(9) 0.0225(9) -0.0002(9)
C21 0.0525(12) 0.0768(16) 0.0481(12) -0.0191(11) 0.0201(10) -0.0229(11)

loop_
_atom_type_symbol
_atom_type_description
_atom_type_scat_dispersion_real
_atom_type_scat_dispersion_imag
_atom_type_scat_source
C C 0.0181 0.0091 'International Tables Vol C Tables 4.2.6.8 and 6.1.1.4'
H H 0.0000 0.0000 'International Tables Vol C Tables 4.2.6.8 and 6.1.1.4'
N N 0.0311 0.0180 'International Tables Vol C Tables 4.2.6.8 and 6.1.1.4'

loop_
_geom_angle_atom_site_label_1
_geom_angle_atom_site_label_2
_geom_angle_atom_site_label_3
_geom_angle
_geom_angle_site_symmetry_1
_geom_angle_site_symmetry_3
_geom_angle_publ_flag
C1 N1 C19 108.26(13) . . ?
C1 N1 C20 124.12(15) . . ?
C19 N1 C20 127.50(15) . . ?
C17 N2 C21 118.11(16) . . ?
C17 N2 C18 121.61(13) . . ?
C21 N2 C18 115.62(15) . . ?
C12 N3 C11 117.74(13) . . ?
C12 N3 C8 115.56(12) . . ?
C11 N3 C8 105.96(13) . . ?
N1 C1 C2 130.05(16) . . ?
N1 C1 C6 107.92(14) . . ?
C2 C1 C6 122.02(16) . . ?
C3 C2 C1 117.42(17) . . ?
C2 C3 C4 121.57(17) . . ?
C5 C4 C3 121.15(17) . . ?
C4 C5 C6 118.97(16) . . ?
C5 C6 C1 118.85(15) . . ?
C5 C6 C7 134.33(15) . . ?
C1 C6 C7 106.82(14) . . ?
C19 C7 C6 107.36(14) . . ?
C19 C7 C8 125.85(14) . . ?
C6 C7 C8 126.73(14) . . ?
N3 C8 C7 110.88(13) . . ?
N3 C8 C9 101.81(13) . . ?
C7 C8 C9 114.91(14) . . ?
C10 C9 C8 104.93(15) . . ?
C11 C10 C9 106.42(16) . . ?
N3 C11 C10 103.79(15) . . ?
C13 C12 C17 119.50(16) . . ?
C13 C12 N3 119.94(15) . . ?
C17 C12 N3 120.54(15) . . ?
C14 C13 C12 122.54(17) . . ?
C15 C14 C13 118.15(18) . . ?
C14 C15 C16 120.76(18) . . ?
C15 C16 C17 122.09(17) . . ?
C16 C17 N2 119.69(15) . . ?
C16 C17 C12 116.88(16) . . ?
N2 C17 C12 123.38(15) . . ?
N2 C18 C19 115.82(14) . . ?
C7 C19 N1 109.63(14) . . ?
C7 C19 C18 127.48(15) . . ?
N1 C19 C18 122.88(14) . . ?

loop_
_geom_bond_atom_site_label_1
_geom_bond_atom_site_label_2
_geom_bond_distance
_geom_bond_site_symmetry_2
_geom_bond_publ_flag
N1 C1 1.379(2) . ?
N1 C19 1.389(2) . ?
N1 C20 1.448(2) . ?
N2 C17 1.405(2) . ?
N2 C21 1.443(2) . ?
N2 C18 1.472(2) . ?
N3 C12 1.439(2) . ?
N3 C11 1.464(2) . ?
N3 C8 1.470(2) . ?
C1 C2 1.393(2) . ?
C1 C6 1.414(2) . ?
C2 C3 1.379(3) . ?
C3 C4 1.397(3) . ?
C4 C5 1.376(3) . ?
C5 C6 1.403(2) . ?
C6 C7 1.426(2) . ?
C7 C19 1.365(2) . ?
C7 C8 1.495(2) . ?
C8 C9 1.542(2) . ?
C9 C10 1.518(3) . ?
C10 C11 1.502(3) . ?
C12 C13 1.387(2) . ?
C12 C17 1.413(2) . ?
C13 C14 1.381(3) . ?
C14 C15 1.375(3) . ?
C15 C16 1.379(3) . ?
C16 C17 1.404(2) . ?
C18 C19 1.504(2) . ?
